data_4343614
loop_
_publ_author_name
'Aono, Yoshitaka'
'Yoshida, Hiroki'
'Katoh, Keiichi'
'Breedlove, Brian K.'
'Kagesawa, Koichi'
'Yamashita, Masahiro'

_publ_section_title
;
 Tuning Interchain Interactions in Two-Dimensional Networks of Mn(III)
 Schiff-Base Complexes and Dicarboxylic Acids by Varying the Linker.
;
_journal_name_full 'Inorganic chemistry'
_journal_page_first 150707110127002
_journal_paper_doi 10.1021/acs.inorgchem.5b01154
_journal_year 2015
_chemical_formula_moiety 'C36 H36 F6 Mn2 N4 O7 P '
_chemical_formula_sum 'C36 H36 F6 Mn2 N4 O7 P'
_chemical_formula_weight 891.54
_space_group_IT_number 2
_symmetry_cell_setting triclinic
_symmetry_Int_Tables_number 2
_symmetry_space_group_name_Hall '-P 1'
_symmetry_space_group_name_H-M 'P -1'
_cell_angle_alpha 61.995(8)
_cell_angle_beta 72.171(11)
_cell_angle_gamma 75.034(10)
_cell_formula_units_Z 2
_cell_length_a 12.149(2)
_cell_length_b 13.216(2)
_cell_length_c 14.011(2)
_cell_measurement_reflns_used 5981
_cell_measurement_temperature 108.1
_cell_measurement_theta_max 27.5
_cell_measurement_theta_min 3.1
_cell_volume 1873.2(5)
_computing_cell_refinement CrystalClear
_computing_data_collection CrystalClear
_computing_data_reduction CrystalStructure
_computing_publication_material 'CrystalStructure 3.8'
_computing_structure_refinement SHELXL
_computing_structure_solution SIR2004
_diffrn_ambient_temperature 108.1
_diffrn_detector_area_resol_mean 7.31
_diffrn_measured_fraction_theta_full 0.955
_diffrn_measured_fraction_theta_max 0.955
_diffrn_measurement_device_type 'Rigaku Saturn'
_diffrn_measurement_method \w
_diffrn_radiation_type 'Mo K\a'
_diffrn_radiation_wavelength 0.71075
_diffrn_reflns_av_R_equivalents 0.035
_diffrn_reflns_limit_h_max 15
_diffrn_reflns_limit_h_min -15
_diffrn_reflns_limit_k_max 17
_diffrn_reflns_limit_k_min -15
_diffrn_reflns_limit_l_max 13
_diffrn_reflns_limit_l_min -18
_diffrn_reflns_number 15218
_diffrn_reflns_theta_full 27.47
_diffrn_reflns_theta_max 27.47
_exptl_absorpt_coefficient_mu 0.801
_exptl_absorpt_correction_T_max 0.984
_exptl_absorpt_correction_T_min 0.845
_exptl_absorpt_correction_type multi-scan
_exptl_absorpt_process_details 'Jacobson, R. (1998) Private communication'
_exptl_crystal_colour 'dark brown'
_exptl_crystal_density_diffrn 1.580
_exptl_crystal_density_method 'not measured'
_exptl_crystal_description plate
_exptl_crystal_F_000 910.00
_exptl_crystal_size_max 0.11
_exptl_crystal_size_mid 0.06
_exptl_crystal_size_min 0.02
_refine_diff_density_max 0.82
_refine_diff_density_min -0.56
_refine_ls_extinction_method none
_refine_ls_goodness_of_fit_ref 0.988
_refine_ls_hydrogen_treatment refall
_refine_ls_number_parameters 506
_refine_ls_number_reflns 8194
_refine_ls_R_factor_gt 0.0433
_refine_ls_shift/su_max 0.0010
_refine_ls_structure_factor_coef Fsqd
_refine_ls_weighting_details 'w = 1/[\s^2^(Fo^2^)+(0.0636P)^2^+0.0000P] where P=(Fo^2^+2Fc^2^)/3'
_refine_ls_weighting_scheme calc
_refine_ls_wR_factor_ref 0.1180
_reflns_number_gt 5741
_reflns_number_total 8194
_reflns_threshold_expression F^2^>2.0\s(F^2^)
_cod_data_source_file ic5b01154_si_002.cif
_cod_data_source_block '__120524_Salen_C4_PF6'
_cod_original_cell_volume 1873.3(6)
_cod_original_formula_sum 'C36 H36 F6 Mn2 N4 O7 P '
_cod_database_code 4343614

loop_
_symmetry_equiv_pos_site_id
_symmetry_equiv_pos_as_xyz
1 +X,+Y,+Z
2 -X,-Y,-Z

loop_
_atom_site_label
_atom_site_type_symbol
_atom_site_fract_x
_atom_site_fract_y
_atom_site_fract_z
_atom_site_U_iso_or_equiv
_atom_site_adp_type
_atom_site_occupancy
_atom_site_symmetry_multiplicity
_atom_site_calc_flag
_atom_site_refinement_flags
Mn(1) Mn 0.51148(3) 0.38575(3) 0.47419(3) 0.01675(11) Uani 1.00 1 d .
Mn(2) Mn 0.86460(3) 0.04225(3) 0.56036(3) 0.01640(11) Uani 1.00 1 d .
P(1) P 0.93839(7) 0.41787(7) 0.76055(7) 0.02981(18) Uani 1.00 1 d .
F(1) F 0.9405(2) 0.4891(3) 0.8230(3) 0.1203(14) Uani 1.00 1 d .
F(2) F 0.9065(2) 0.3111(2) 0.87522(19) 0.0841(9) Uani 1.00 1 d .
F(3) F 0.80135(18) 0.4596(2) 0.7683(2) 0.0624(6) Uani 1.00 1 d .
F(4) F 0.9695(2) 0.52258(19) 0.6437(2) 0.0699(7) Uani 1.00 1 d .
F(5) F 1.07431(18) 0.3763(2) 0.75585(19) 0.0791(9) Uani 1.00 1 d .
F(6) F 0.9377(2) 0.3462(2) 0.6985(2) 0.0837(9) Uani 1.00 1 d .
O(1) O 0.56303(15) 0.41489(15) 0.57574(15) 0.0183(3) Uani 1.00 1 d .
O(2) O 0.63808(16) 0.43552(15) 0.35275(15) 0.0209(4) Uani 1.00 1 d .
O(3) O 0.91647(15) -0.04616(15) 0.47547(14) 0.0177(3) Uani 1.00 1 d .
O(4) O 0.87157(16) -0.08759(16) 0.69523(15) 0.0215(4) Uani 1.00 1 d .
O(5) O 0.59946(16) 0.21424(16) 0.53622(16) 0.0231(4) Uani 1.00 1 d .
O(6) O 0.68839(15) 0.03370(15) 0.58219(16) 0.0219(4) Uani 1.00 1 d .
O(7) O 0.3063(2) 0.2360(2) 0.2631(2) 0.0500(6) Uani 1.00 1 d .
N(1) N 0.36085(18) 0.35288(18) 0.58424(18) 0.0181(4) Uani 1.00 1 d .
N(2) N 0.42391(19) 0.37349(19) 0.38226(19) 0.0203(4) Uani 1.00 1 d .
N(3) N 0.87628(18) 0.18442(18) 0.42030(18) 0.0179(4) Uani 1.00 1 d .
N(4) N 0.85386(18) 0.15094(18) 0.62366(18) 0.0182(4) Uani 1.00 1 d .
C(1) C 0.5441(2) 0.3448(2) 0.6850(2) 0.0201(5) Uani 1.00 1 d .
C(2) C 0.6256(2) 0.3297(2) 0.7452(2) 0.0246(5) Uani 1.00 1 d .
C(3) C 0.6092(2) 0.2594(2) 0.8564(2) 0.0353(7) Uani 1.00 1 d .
C(4) C 0.5111(3) 0.2027(3) 0.9138(2) 0.0429(8) Uani 1.00 1 d .
C(5) C 0.4275(2) 0.2205(2) 0.8573(2) 0.0350(7) Uani 1.00 1 d .
C(6) C 0.4426(2) 0.2900(2) 0.7432(2) 0.0226(5) Uani 1.00 1 d .
C(7) C 0.3494(2) 0.3113(2) 0.6896(2) 0.0216(5) Uani 1.00 1 d .
C(8) C 0.2618(2) 0.3815(2) 0.5322(2) 0.0226(5) Uani 1.00 1 d .
C(9) C 0.3046(2) 0.3408(2) 0.4405(2) 0.0228(5) Uani 1.00 1 d .
C(10) C 0.4619(2) 0.3890(2) 0.2807(2) 0.0238(5) Uani 1.00 1 d .
C(11) C 0.5737(2) 0.4219(2) 0.2129(2) 0.0241(5) Uani 1.00 1 d .
C(12) C 0.6012(2) 0.4327(2) 0.1036(2) 0.0311(6) Uani 1.00 1 d .
C(13) C 0.7048(2) 0.4681(2) 0.0320(2) 0.0351(7) Uani 1.00 1 d .
C(14) C 0.7832(2) 0.4945(2) 0.0688(2) 0.0297(6) Uani 1.00 1 d .
C(15) C 0.7588(2) 0.4858(2) 0.1752(2) 0.0252(6) Uani 1.00 1 d .
C(16) C 0.6551(2) 0.4465(2) 0.2514(2) 0.0205(5) Uani 1.00 1 d .
C(17) C 0.8730(2) -0.0171(2) 0.3872(2) 0.0180(5) Uani 1.00 1 d .
C(18) C 0.8629(2) -0.1050(2) 0.3621(2) 0.0206(5) Uani 1.00 1 d .
C(19) C 0.8258(2) -0.0784(2) 0.2690(2) 0.0256(6) Uani 1.00 1 d .
C(20) C 0.7984(2) 0.0359(2) 0.1953(2) 0.0278(6) Uani 1.00 1 d .
C(21) C 0.8088(2) 0.1234(2) 0.2175(2) 0.0250(6) Uani 1.00 1 d .
C(22) C 0.8449(2) 0.0992(2) 0.3131(2) 0.0199(5) Uani 1.00 1 d .
C(23) C 0.8622(2) 0.1937(2) 0.3291(2) 0.0203(5) Uani 1.00 1 d .
C(24) C 0.9057(2) 0.2807(2) 0.4285(2) 0.0213(5) Uani 1.00 1 d .
C(25) C 0.8440(2) 0.2736(2) 0.5440(2) 0.0224(5) Uani 1.00 1 d .
C(26) C 0.8615(2) 0.1211(2) 0.7238(2) 0.0211(5) Uani 1.00 1 d .
C(27) C 0.8720(2) 0.0049(2) 0.8089(2) 0.0208(5) Uani 1.00 1 d .
C(28) C 0.8830(2) -0.0109(2) 0.9130(2) 0.0285(6) Uani 1.00 1 d .
C(29) C 0.8960(2) -0.1194(2) 0.9972(2) 0.0320(6) Uani 1.00 1 d .
C(30) C 0.8971(2) -0.2158(2) 0.9815(2) 0.0311(6) Uani 1.00 1 d .
C(31) C 0.8861(2) -0.2032(2) 0.8800(2) 0.0273(6) Uani 1.00 1 d .
C(32) C 0.8754(2) -0.0933(2) 0.7917(2) 0.0212(5) Uani 1.00 1 d .
C(33) C 0.5978(2) 0.1077(2) 0.5712(2) 0.0180(5) Uani 1.00 1 d .
C(34) C 0.4828(2) 0.0608(2) 0.6073(2) 0.0236(5) Uani 1.00 1 d .
C(35) C 0.4872(2) -0.0262(2) 0.5630(2) 0.0235(6) Uani 1.00 1 d .
C(36) C 0.3800(3) 0.2101(3) 0.1762(3) 0.0529(10) Uani 1.00 1 d .
H(1) H 0.6926 0.3685 0.7083 0.030 Uiso 1.00 1 c R
H(2) H 0.6661 0.2491 0.8952 0.042 Uiso 1.00 1 c R
H(3) H 0.5018 0.1526 0.9906 0.051 Uiso 1.00 1 c R
H(4) H 0.3585 0.1849 0.8964 0.042 Uiso 1.00 1 c R
H(5) H 0.2746 0.2933 0.7351 0.026 Uiso 1.00 1 c R
H(6) H 0.2359 0.4659 0.5014 0.027 Uiso 1.00 1 c R
H(7) H 0.1953 0.3417 0.5873 0.027 Uiso 1.00 1 c R
H(8) H 0.3070 0.2559 0.4719 0.027 Uiso 1.00 1 c R
H(9) H 0.2516 0.3782 0.3882 0.027 Uiso 1.00 1 c R
H(10) H 0.4114 0.3777 0.2474 0.029 Uiso 1.00 1 c R
H(11) H 0.5471 0.4152 0.0787 0.037 Uiso 1.00 1 c R
H(12) H 0.7223 0.4744 -0.0413 0.042 Uiso 1.00 1 c R
H(13) H 0.8548 0.5190 0.0199 0.036 Uiso 1.00 1 c R
H(14) H 0.8129 0.5065 0.1975 0.030 Uiso 1.00 1 c R
H(15) H 0.8819 -0.1837 0.4102 0.025 Uiso 1.00 1 c R
H(16) H 0.8185 -0.1393 0.2542 0.031 Uiso 1.00 1 c R
H(17) H 0.7731 0.0530 0.1310 0.033 Uiso 1.00 1 c R
H(18) H 0.7914 0.2016 0.1673 0.030 Uiso 1.00 1 c R
H(19) H 0.8632 0.2678 0.2682 0.024 Uiso 1.00 1 c R
H(20) H 0.8788 0.3556 0.3710 0.026 Uiso 1.00 1 c R
H(21) H 0.9912 0.2741 0.4181 0.026 Uiso 1.00 1 c R
H(22) H 0.8808 0.3181 0.5635 0.027 Uiso 1.00 1 c R
H(23) H 0.7608 0.3068 0.5457 0.027 Uiso 1.00 1 c R
H(24) H 0.8600 0.1816 0.7429 0.025 Uiso 1.00 1 c R
H(25) H 0.8814 0.0548 0.9247 0.034 Uiso 1.00 1 c R
H(26) H 0.9042 -0.1286 1.0662 0.038 Uiso 1.00 1 c R
H(27) H 0.9053 -0.2908 1.0401 0.037 Uiso 1.00 1 c R
H(28) H 0.8859 -0.2698 0.8706 0.033 Uiso 1.00 1 c R
H(29) H 0.4210 0.1261 0.5813 0.028 Uiso 1.00 1 c R
H(30) H 0.4615 0.0231 0.6892 0.028 Uiso 1.00 1 c R
H(31) H 0.5483 -0.0921 0.5897 0.028 Uiso 1.00 1 c R
H(32) H 0.4114 -0.0564 0.5927 0.028 Uiso 1.00 1 c R
H(33) H 0.4127 0.1281 0.2056 0.063 Uiso 1.00 1 c R
H(34) H 0.4435 0.2577 0.1404 0.063 Uiso 1.00 1 c R
H(35) H 0.3353 0.2263 0.1219 0.063 Uiso 1.00 1 c R

loop_
_atom_site_aniso_label
_atom_site_aniso_U_11
_atom_site_aniso_U_22
_atom_site_aniso_U_33
_atom_site_aniso_U_12
_atom_site_aniso_U_13
_atom_site_aniso_U_23
Mn(1) 0.01365(19) 0.0173(2) 0.0195(2) -0.00274(15) -0.00245(15) -0.00835(16)
Mn(2) 0.01536(19) 0.01485(19) 0.0179(2) -0.00135(15) -0.00396(15) -0.00627(16)
P(1) 0.0243(3) 0.0367(4) 0.0357(4) -0.0029(3) -0.0121(3) -0.0184(3)
F(1) 0.0551(16) 0.225(4) 0.174(3) -0.051(2) 0.0353(18) -0.181(3)
F(2) 0.0490(14) 0.100(2) 0.0399(13) 0.0061(14) -0.0086(11) 0.0125(13)
F(3) 0.0294(11) 0.0664(15) 0.0716(15) -0.0073(10) -0.0233(10) -0.0055(12)
F(4) 0.0664(16) 0.0441(13) 0.0787(17) -0.0330(12) -0.0103(13) 0.0001(11)
F(5) 0.0226(10) 0.157(2) 0.0482(14) 0.0144(13) -0.0059(9) -0.0508(16)
F(6) 0.131(2) 0.0779(18) 0.0729(17) -0.0588(17) 0.0036(16) -0.0500(15)
O(1) 0.0169(8) 0.0169(8) 0.0216(9) -0.0024(7) -0.0047(7) -0.0080(7)
O(2) 0.0177(9) 0.0212(9) 0.0234(10) -0.0042(7) -0.0011(7) -0.0105(8)
O(3) 0.0184(8) 0.0169(8) 0.0187(9) 0.0008(7) -0.0073(7) -0.0079(7)
O(4) 0.0234(9) 0.0204(9) 0.0188(9) -0.0044(7) -0.0036(7) -0.0067(7)
O(5) 0.0183(9) 0.0187(9) 0.0323(11) -0.0006(7) -0.0062(8) -0.0113(8)
O(6) 0.0140(8) 0.0182(9) 0.0344(11) 0.0011(7) -0.0079(7) -0.0118(8)
O(7) 0.0555(16) 0.0473(15) 0.0566(16) -0.0234(13) -0.0031(13) -0.0269(13)
N(1) 0.0154(10) 0.0164(10) 0.0222(12) -0.0017(8) -0.0029(8) -0.0090(9)
N(2) 0.0170(10) 0.0212(11) 0.0246(12) -0.0013(8) -0.0052(9) -0.0115(9)
N(3) 0.0132(10) 0.0174(10) 0.0219(11) 0.0004(8) -0.0047(8) -0.0080(9)
N(4) 0.0147(10) 0.0180(10) 0.0220(12) 0.0001(8) -0.0053(8) -0.0091(9)
C(1) 0.0208(13) 0.0210(13) 0.0196(13) -0.0011(10) -0.0049(10) -0.0100(10)
C(2) 0.0210(13) 0.0273(14) 0.0264(15) 0.0002(11) -0.0050(11) -0.0138(12)
C(3) 0.0308(16) 0.0465(19) 0.0280(17) -0.0009(14) -0.0114(13) -0.0144(15)
C(4) 0.0421(19) 0.055(2) 0.0206(16) -0.0073(17) -0.0072(14) -0.0069(15)
C(5) 0.0304(16) 0.0390(18) 0.0253(16) -0.0095(14) -0.0018(13) -0.0056(13)
C(6) 0.0203(13) 0.0239(13) 0.0217(14) -0.0015(10) -0.0036(10) -0.0095(11)
C(7) 0.0181(12) 0.0200(13) 0.0244(14) -0.0043(10) -0.0006(10) -0.0092(11)
C(8) 0.0142(12) 0.0228(13) 0.0297(15) -0.0027(10) -0.0043(10) -0.0105(11)
C(9) 0.0173(12) 0.0239(13) 0.0286(15) -0.0042(10) -0.0071(11) -0.0103(11)
C(10) 0.0232(13) 0.0240(14) 0.0275(15) -0.0004(11) -0.0087(11) -0.0129(12)
C(11) 0.0236(13) 0.0240(14) 0.0229(14) -0.0015(11) -0.0051(11) -0.0093(11)
C(12) 0.0326(16) 0.0347(16) 0.0259(16) -0.0028(13) -0.0056(13) -0.0141(13)
C(13) 0.0392(18) 0.0376(17) 0.0216(15) -0.0012(14) -0.0021(13) -0.0117(13)
C(14) 0.0289(15) 0.0239(14) 0.0225(15) -0.0001(12) 0.0019(12) -0.0051(11)
C(15) 0.0216(13) 0.0182(13) 0.0282(15) -0.0020(10) -0.0024(11) -0.0059(11)
C(16) 0.0216(13) 0.0147(12) 0.0222(14) 0.0013(10) -0.0041(10) -0.0077(10)
C(17) 0.0116(11) 0.0216(13) 0.0194(13) -0.0011(9) -0.0005(9) -0.0098(10)
C(18) 0.0180(12) 0.0233(13) 0.0205(13) -0.0058(10) -0.0017(10) -0.0094(11)
C(19) 0.0235(13) 0.0315(15) 0.0263(15) -0.0091(12) -0.0028(11) -0.0146(12)
C(20) 0.0255(14) 0.0372(16) 0.0239(15) -0.0060(12) -0.0080(11) -0.0130(13)
C(21) 0.0218(13) 0.0260(14) 0.0217(14) -0.0006(11) -0.0064(11) -0.0060(11)
C(22) 0.0141(11) 0.0218(13) 0.0218(14) -0.0001(10) -0.0044(10) -0.0085(11)
C(23) 0.0159(12) 0.0174(12) 0.0218(14) 0.0025(9) -0.0060(10) -0.0050(10)
C(24) 0.0210(13) 0.0131(12) 0.0284(15) -0.0038(10) -0.0079(11) -0.0053(10)
C(25) 0.0225(13) 0.0166(12) 0.0288(15) 0.0003(10) -0.0105(11) -0.0088(11)
C(26) 0.0152(12) 0.0234(13) 0.0251(14) -0.0005(10) -0.0025(10) -0.0129(11)
C(27) 0.0166(12) 0.0248(13) 0.0200(13) -0.0028(10) -0.0030(10) -0.0093(11)
C(28) 0.0262(14) 0.0365(16) 0.0240(15) -0.0090(12) -0.0038(12) -0.0124(13)
C(29) 0.0323(16) 0.0430(18) 0.0196(14) -0.0101(14) -0.0065(12) -0.0094(13)
C(30) 0.0312(16) 0.0336(16) 0.0211(15) -0.0103(13) -0.0063(12) -0.0024(12)
C(31) 0.0289(15) 0.0251(14) 0.0236(15) -0.0083(12) -0.0048(12) -0.0052(11)
C(32) 0.0143(11) 0.0239(13) 0.0217(14) -0.0027(10) -0.0021(10) -0.0079(11)
C(33) 0.0157(12) 0.0229(13) 0.0188(13) -0.0035(10) -0.0029(9) -0.0117(10)
C(34) 0.0143(12) 0.0256(14) 0.0329(15) -0.0031(10) -0.0058(11) -0.0135(12)
C(35) 0.0187(13) 0.0208(13) 0.0297(15) -0.0066(10) -0.0048(11) -0.0080(11)
C(36) 0.055(2) 0.046(2) 0.061(2) -0.0200(19) -0.014(2) -0.0171(19)

loop_
_atom_type_symbol
_atom_type_description
_atom_type_scat_dispersion_real
_atom_type_scat_dispersion_imag
_atom_type_scat_source
C C 0.003 0.002
;
International Tables for Crystallography
(1992, Vol. C, Tables 4.2.6.8 and 6.1.1.4)
;
H H 0.000 0.000
;
International Tables for Crystallography
(1992, Vol. C, Table 6.1.1.4)
;
N N 0.006 0.003
;
International Tables for Crystallography
(1992, Vol. C, Tables 4.2.6.8 and 6.1.1.4)
;
O O 0.011 0.006
;
International Tables for Crystallography
(1992, Vol. C, Tables 4.2.6.8 and 6.1.1.4)
;
Mn Mn 0.337 0.728
;
International Tables for Crystallography
(1992, Vol. C, Tables 4.2.6.8 and 6.1.1.4)
;
P P 0.102 0.094
;
International Tables for Crystallography
(1992, Vol. C, Tables 4.2.6.8 and 6.1.1.4)
;
F F 0.017 0.010
;
International Tables for Crystallography
(1992, Vol. C, Tables 4.2.6.8 and 6.1.1.4)
;

loop_
_geom_angle_atom_site_label_1
_geom_angle_atom_site_label_2
_geom_angle_atom_site_label_3
_geom_angle
_geom_angle_publ_flag
_geom_angle_site_symmetry_1
_geom_angle_site_symmetry_3
O(1) Mn(1) O(2) 97.38(9) yes . .
O(1) Mn(1) O(5) 89.33(8) yes . .
O(1) Mn(1) N(1) 88.29(10) yes . .
O(1) Mn(1) N(2) 166.94(8) yes . .
O(2) Mn(1) O(5) 91.61(6) yes . .
O(2) Mn(1) N(1) 170.14(8) yes . .
O(2) Mn(1) N(2) 91.79(9) yes . .
O(5) Mn(1) N(1) 96.53(7) yes . .
O(5) Mn(1) N(2) 99.72(9) yes . .
N(1) Mn(1) N(2) 81.39(10) yes . .
O(3) Mn(2) O(4) 93.83(8) yes . .
O(3) Mn(2) O(6) 93.15(9) yes . .
O(3) Mn(2) N(3) 88.66(9) yes . .
O(3) Mn(2) N(4) 163.53(8) yes . .
O(4) Mn(2) O(6) 90.59(7) yes . .
O(4) Mn(2) N(3) 172.12(11) yes . .
O(4) Mn(2) N(4) 93.16(9) yes . .
O(6) Mn(2) N(3) 96.74(8) yes . .
O(6) Mn(2) N(4) 101.68(9) yes . .
N(3) Mn(2) N(4) 82.56(10) yes . .
F(1) P(1) F(2) 89.95(18) yes . .
F(1) P(1) F(3) 90.01(16) yes . .
F(1) P(1) F(4) 91.99(17) yes . .
F(1) P(1) F(5) 88.79(18) yes . .
F(1) P(1) F(6) 179.35(16) yes . .
F(2) P(1) F(3) 87.59(12) yes . .
F(2) P(1) F(4) 178.0(2) yes . .
F(2) P(1) F(5) 91.55(12) yes . .
F(2) P(1) F(6) 89.94(16) yes . .
F(3) P(1) F(4) 92.08(12) yes . .
F(3) P(1) F(5) 178.53(17) yes . .
F(3) P(1) F(6) 90.62(18) yes . .
F(4) P(1) F(5) 88.82(12) yes . .
F(4) P(1) F(6) 88.13(15) yes . .
F(5) P(1) F(6) 90.58(19) yes . .
Mn(1) O(1) C(1) 121.3(2) yes . .
Mn(1) O(2) C(16) 130.0(2) yes . .
Mn(2) O(3) C(17) 121.24(15) yes . .
Mn(2) O(4) C(32) 129.04(19) yes . .
Mn(1) O(5) C(33) 148.5(2) yes . .
Mn(2) O(6) C(33) 133.9(2) yes . .
Mn(1) N(1) C(7) 124.6(2) yes . .
Mn(1) N(1) C(8) 112.74(16) yes . .
C(7) N(1) C(8) 122.7(2) yes . .
Mn(1) N(2) C(9) 114.9(2) yes . .
Mn(1) N(2) C(10) 126.0(2) yes . .
C(9) N(2) C(10) 119.1(3) yes . .
Mn(2) N(3) C(23) 124.6(2) yes . .
Mn(2) N(3) C(24) 113.46(18) yes . .
C(23) N(3) C(24) 121.9(2) yes . .
Mn(2) N(4) C(25) 114.2(2) yes . .
Mn(2) N(4) C(26) 124.98(18) yes . .
C(25) N(4) C(26) 120.7(2) yes . .
O(1) C(1) C(2) 118.9(2) yes . .
O(1) C(1) C(6) 122.7(2) yes . .
C(2) C(1) C(6) 118.3(2) yes . .
C(1) C(2) C(3) 120.6(2) yes . .
C(2) C(3) C(4) 121.4(3) yes . .
C(3) C(4) C(5) 118.9(2) yes . .
C(4) C(5) C(6) 121.1(2) yes . .
C(1) C(6) C(5) 119.6(3) yes . .
C(1) C(6) C(7) 121.5(2) yes . .
C(5) C(6) C(7) 118.7(2) yes . .
N(1) C(7) C(6) 124.3(2) yes . .
N(1) C(8) C(9) 106.6(2) yes . .
N(2) C(9) C(8) 107.2(2) yes . .
N(2) C(10) C(11) 125.9(3) yes . .
C(10) C(11) C(12) 117.9(3) yes . .
C(10) C(11) C(16) 122.5(2) yes . .
C(12) C(11) C(16) 119.6(2) yes . .
C(11) C(12) C(13) 121.5(3) yes . .
C(12) C(13) C(14) 118.9(3) yes . .
C(13) C(14) C(15) 121.2(2) yes . .
C(14) C(15) C(16) 121.1(3) yes . .
O(2) C(16) C(11) 123.6(2) yes . .
O(2) C(16) C(15) 118.8(3) yes . .
C(11) C(16) C(15) 117.6(2) yes . .
O(3) C(17) C(18) 119.0(2) yes . .
O(3) C(17) C(22) 122.7(3) yes . .
C(18) C(17) C(22) 118.1(2) yes . .
C(17) C(18) C(19) 120.7(2) yes . .
C(18) C(19) C(20) 121.6(3) yes . .
C(19) C(20) C(21) 118.9(3) yes . .
C(20) C(21) C(22) 121.1(2) yes . .
C(17) C(22) C(21) 119.7(3) yes . .
C(17) C(22) C(23) 121.0(2) yes . .
C(21) C(22) C(23) 119.1(2) yes . .
N(3) C(23) C(22) 124.4(2) yes . .
N(3) C(24) C(25) 107.0(2) yes . .
N(4) C(25) C(24) 108.1(2) yes . .
N(4) C(26) C(27) 126.2(3) yes . .
C(26) C(27) C(28) 118.0(3) yes . .
C(26) C(27) C(32) 122.8(3) yes . .
C(28) C(27) C(32) 119.2(2) yes . .
C(27) C(28) C(29) 121.1(3) yes . .
C(28) C(29) C(30) 119.9(3) yes . .
C(29) C(30) C(31) 120.5(2) yes . .
C(30) C(31) C(32) 120.7(3) yes . .
O(4) C(32) C(27) 123.6(2) yes . .
O(4) C(32) C(31) 117.7(3) yes . .
C(27) C(32) C(31) 118.6(3) yes . .
O(5) C(33) O(6) 123.3(2) yes . .
O(5) C(33) C(34) 120.5(2) yes . .
O(6) C(33) C(34) 116.2(2) yes . .
C(33) C(34) C(35) 113.2(2) yes . .
C(34) C(35) C(35) 112.7(2) yes . 2_656
C(1) C(2) H(1) 119.7 no . .
C(3) C(2) H(1) 119.7 no . .
C(2) C(3) H(2) 119.3 no . .
C(4) C(3) H(2) 119.3 no . .
C(3) C(4) H(3) 120.6 no . .
C(5) C(4) H(3) 120.6 no . .
C(4) C(5) H(4) 119.5 no . .
C(6) C(5) H(4) 119.5 no . .
N(1) C(7) H(5) 117.8 no . .
C(6) C(7) H(5) 117.9 no . .
N(1) C(8) H(6) 110.4 no . .
N(1) C(8) H(7) 110.4 no . .
C(9) C(8) H(6) 110.4 no . .
C(9) C(8) H(7) 110.4 no . .
H(6) C(8) H(7) 108.6 no . .
N(2) C(9) H(8) 110.3 no . .
N(2) C(9) H(9) 110.3 no . .
C(8) C(9) H(8) 110.3 no . .
C(8) C(9) H(9) 110.3 no . .
H(8) C(9) H(9) 108.5 no . .
N(2) C(10) H(10) 117.1 no . .
C(11) C(10) H(10) 117.1 no . .
C(11) C(12) H(11) 119.2 no . .
C(13) C(12) H(11) 119.2 no . .
C(12) C(13) H(12) 120.5 no . .
C(14) C(13) H(12) 120.5 no . .
C(13) C(14) H(13) 119.4 no . .
C(15) C(14) H(13) 119.4 no . .
C(14) C(15) H(14) 119.4 no . .
C(16) C(15) H(14) 119.4 no . .
C(17) C(18) H(15) 119.7 no . .
C(19) C(18) H(15) 119.7 no . .
C(18) C(19) H(16) 119.2 no . .
C(20) C(19) H(16) 119.2 no . .
C(19) C(20) H(17) 120.6 no . .
C(21) C(20) H(17) 120.6 no . .
C(20) C(21) H(18) 119.5 no . .
C(22) C(21) H(18) 119.5 no . .
N(3) C(23) H(19) 117.8 no . .
C(22) C(23) H(19) 117.8 no . .
N(3) C(24) H(20) 110.3 no . .
N(3) C(24) H(21) 110.3 no . .
C(25) C(24) H(20) 110.3 no . .
C(25) C(24) H(21) 110.3 no . .
H(20) C(24) H(21) 108.6 no . .
N(4) C(25) H(22) 110.1 no . .
N(4) C(25) H(23) 110.1 no . .
C(24) C(25) H(22) 110.1 no . .
C(24) C(25) H(23) 110.1 no . .
H(22) C(25) H(23) 108.4 no . .
N(4) C(26) H(24) 116.9 no . .
C(27) C(26) H(24) 116.9 no . .
C(27) C(28) H(25) 119.5 no . .
C(29) C(28) H(25) 119.5 no . .
C(28) C(29) H(26) 120.0 no . .
C(30) C(29) H(26) 120.0 no . .
C(29) C(30) H(27) 119.8 no . .
C(31) C(30) H(27) 119.8 no . .
C(30) C(31) H(28) 119.7 no . .
C(32) C(31) H(28) 119.7 no . .
C(33) C(34) H(29) 108.9 no . .
C(33) C(34) H(30) 108.9 no . .
C(35) C(34) H(29) 108.9 no . .
C(35) C(34) H(30) 108.9 no . .
H(29) C(34) H(30) 107.8 no . .
C(34) C(35) H(31) 109.1 no . .
C(34) C(35) H(32) 109.0 no . .
C(35) C(35) H(31) 109.1 no 2_656 .
C(35) C(35) H(32) 109.1 no 2_656 .
H(31) C(35) H(32) 107.8 no . .
O(7) C(36) H(33) 109.5 no . .
O(7) C(36) H(34) 109.5 no . .
O(7) C(36) H(35) 109.5 no . .
H(33) C(36) H(34) 109.5 no . .
H(33) C(36) H(35) 109.5 no . .
H(34) C(36) H(35) 109.5 no . .

loop_
_geom_bond_atom_site_label_1
_geom_bond_atom_site_label_2
_geom_bond_distance
_geom_bond_publ_flag
_geom_bond_site_symmetry_2
Mn(1) O(1) 1.936(2) yes .
Mn(1) O(2) 1.8874(16) yes .
Mn(1) O(5) 2.1221(17) yes .
Mn(1) N(1) 1.9922(19) yes .
Mn(1) N(2) 1.985(3) yes .
Mn(2) O(3) 1.909(2) yes .
Mn(2) O(4) 1.8709(15) yes .
Mn(2) O(6) 2.0930(19) yes .
Mn(2) N(3) 1.9764(18) yes .
Mn(2) N(4) 1.974(3) yes .
P(1) F(1) 1.566(5) yes .
P(1) F(2) 1.580(2) yes .
P(1) F(3) 1.600(2) yes .
P(1) F(4) 1.582(2) yes .
P(1) F(5) 1.591(2) yes .
P(1) F(6) 1.561(3) yes .
O(1) C(1) 1.348(2) yes .
O(2) C(16) 1.313(3) yes .
O(3) C(17) 1.344(3) yes .
O(4) C(32) 1.333(4) yes .
O(5) C(33) 1.258(3) yes .
O(6) C(33) 1.264(2) yes .
O(7) C(36) 1.403(5) yes .
N(1) C(7) 1.285(3) yes .
N(1) C(8) 1.472(4) yes .
N(2) C(9) 1.491(3) yes .
N(2) C(10) 1.286(4) yes .
N(3) C(23) 1.285(4) yes .
N(3) C(24) 1.469(4) yes .
N(4) C(25) 1.474(2) yes .
N(4) C(26) 1.293(4) yes .
C(1) C(2) 1.408(5) yes .
C(1) C(6) 1.413(3) yes .
C(2) C(3) 1.370(3) yes .
C(3) C(4) 1.392(5) yes .
C(4) C(5) 1.382(5) yes .
C(5) C(6) 1.400(3) yes .
C(6) C(7) 1.445(4) yes .
C(8) C(9) 1.519(5) yes .
C(10) C(11) 1.437(3) yes .
C(11) C(12) 1.408(4) yes .
C(11) C(16) 1.425(5) yes .
C(12) C(13) 1.378(4) yes .
C(13) C(14) 1.392(6) yes .
C(14) C(15) 1.382(4) yes .
C(15) C(16) 1.411(3) yes .
C(17) C(18) 1.404(5) yes .
C(17) C(22) 1.416(3) yes .
C(18) C(19) 1.369(4) yes .
C(19) C(20) 1.394(3) yes .
C(20) C(21) 1.373(5) yes .
C(21) C(22) 1.405(4) yes .
C(22) C(23) 1.443(5) yes .
C(24) C(25) 1.530(4) yes .
C(26) C(27) 1.438(3) yes .
C(27) C(28) 1.417(5) yes .
C(27) C(32) 1.415(5) yes .
C(28) C(29) 1.372(3) yes .
C(29) C(30) 1.387(5) yes .
C(30) C(31) 1.397(5) yes .
C(31) C(32) 1.404(3) yes .
C(33) C(34) 1.521(4) yes .
C(34) C(35) 1.526(5) yes .
C(35) C(35) 1.522(3) yes 2_656
C(2) H(1) 0.950 no .
C(3) H(2) 0.950 no .
C(4) H(3) 0.950 no .
C(5) H(4) 0.950 no .
C(7) H(5) 0.950 no .
C(8) H(6) 0.990 no .
C(8) H(7) 0.990 no .
C(9) H(8) 0.990 no .
C(9) H(9) 0.990 no .
C(10) H(10) 0.950 no .
C(12) H(11) 0.950 no .
C(13) H(12) 0.950 no .
C(14) H(13) 0.950 no .
C(15) H(14) 0.950 no .
C(18) H(15) 0.950 no .
C(19) H(16) 0.950 no .
C(20) H(17) 0.950 no .
C(21) H(18) 0.950 no .
C(23) H(19) 0.950 no .
C(24) H(20) 0.990 no .
C(24) H(21) 0.990 no .
C(25) H(22) 0.990 no .
C(25) H(23) 0.990 no .
C(26) H(24) 0.950 no .
C(28) H(25) 0.950 no .
C(29) H(26) 0.950 no .
C(30) H(27) 0.950 no .
C(31) H(28) 0.950 no .
C(34) H(29) 0.990 no .
C(34) H(30) 0.990 no .
C(35) H(31) 0.990 no .
C(35) H(32) 0.990 no .
C(36) H(33) 0.980 no .
C(36) H(34) 0.980 no .
C(36) H(35) 0.980 no .

loop_
_geom_contact_atom_site_label_1
_geom_contact_atom_site_label_2
_geom_contact_distance
_geom_contact_site_symmetry_2
Mn(1) Mn(1) 3.3486(6) 2_666
Mn(1) O(1) 2.3824(18) 2_666
Mn(1) C(1) 3.215(2) 2_666
Mn(2) Mn(2) 3.3765(4) 2_756
Mn(2) O(3) 2.5609(18) 2_756
Mn(2) C(17) 3.387(2) 2_756
F(1) C(13) 3.371(4) 1_556
F(1) C(14) 3.413(5) 1_556
F(2) C(29) 3.257(3) 2_757
F(2) C(30) 3.213(4) 2_757
F(3) N(2) 3.585(3) 2_666
F(3) C(2) 3.233(5) .
F(3) C(3) 3.511(4) .
F(3) C(9) 3.237(3) 2_666
F(3) C(10) 3.384(3) 2_666
F(3) C(13) 3.564(4) 1_556
F(4) C(24) 2.951(4) 2_766
F(4) C(25) 3.486(3) 2_766
F(5) C(7) 3.183(3) 1_655
F(5) C(8) 3.243(3) 1_655
F(5) C(29) 3.568(3) 2_757
F(5) C(30) 3.352(3) 2_757
F(6) C(25) 3.305(5) .
F(6) C(26) 3.173(5) .
O(1) Mn(1) 2.3824(18) 2_666
O(1) O(1) 2.764(2) 2_666
O(1) O(2) 2.958(2) 2_666
O(1) N(1) 3.006(2) 2_666
O(1) N(2) 3.166(3) 2_666
O(1) C(8) 3.351(3) 2_666
O(2) O(1) 2.958(2) 2_666
O(2) N(1) 3.308(3) 2_666
O(2) C(1) 3.092(3) 2_666
O(2) C(6) 3.212(3) 2_666
O(2) C(7) 3.149(3) 2_666
O(3) Mn(2) 2.5609(18) 2_756
O(3) O(3) 3.000(3) 2_756
O(3) O(4) 3.176(2) 2_756
O(3) N(3) 3.030(2) 2_756
O(3) N(4) 3.012(2) 2_756
O(3) C(24) 3.239(2) 2_756
O(3) C(26) 3.557(3) 2_756
O(4) O(3) 3.176(2) 2_756
O(4) O(7) 3.032(4) 2_656
O(4) N(3) 3.244(2) 2_756
O(4) C(17) 3.376(3) 2_756
O(4) C(22) 3.377(3) 2_756
O(4) C(23) 3.159(3) 2_756
O(4) C(36) 3.413(4) 2_656
O(6) O(7) 3.181(2) 2_656
O(6) C(36) 3.457(3) 2_656
O(7) O(4) 3.032(4) 2_656
O(7) O(6) 3.181(2) 2_656
O(7) C(9) 3.359(5) .
O(7) C(10) 3.233(5) .
N(1) O(1) 3.006(2) 2_666
N(1) O(2) 3.308(3) 2_666
N(2) F(3) 3.585(3) 2_666
N(2) O(1) 3.166(3) 2_666
N(2) C(1) 3.483(4) 2_666
N(2) C(2) 3.436(3) 2_666
N(3) O(3) 3.030(2) 2_756
N(3) O(4) 3.244(2) 2_756
N(4) O(3) 3.012(2) 2_756
N(4) C(17) 3.328(3) 2_756
N(4) C(18) 3.388(3) 2_756
C(1) Mn(1) 3.215(2) 2_666
C(1) O(2) 3.092(3) 2_666
C(1) N(2) 3.483(4) 2_666
C(1) C(16) 3.434(3) 2_666
C(2) F(3) 3.233(5) .
C(2) N(2) 3.436(3) 2_666
C(2) C(10) 3.466(4) 2_666
C(3) F(3) 3.511(4) .
C(4) C(36) 3.568(5) 1_556
C(6) O(2) 3.212(3) 2_666
C(6) C(16) 3.405(4) 2_666
C(7) F(5) 3.183(3) 1_455
C(7) O(2) 3.149(3) 2_666
C(8) F(5) 3.243(3) 1_455
C(8) O(1) 3.351(3) 2_666
C(9) F(3) 3.237(3) 2_666
C(9) O(7) 3.359(5) .
C(10) F(3) 3.384(3) 2_666
C(10) O(7) 3.233(5) .
C(10) C(2) 3.466(4) 2_666
C(13) F(1) 3.371(4) 1_554
C(13) F(3) 3.564(4) 1_554
C(14) F(1) 3.413(5) 1_554
C(16) C(1) 3.434(3) 2_666
C(16) C(6) 3.405(4) 2_666
C(17) Mn(2) 3.387(2) 2_756
C(17) O(4) 3.376(3) 2_756
C(17) N(4) 3.328(3) 2_756
C(17) C(26) 3.369(3) 2_756
C(17) C(27) 3.435(3) 2_756
C(17) C(32) 3.454(3) 2_756
C(18) N(4) 3.388(3) 2_756
C(18) C(26) 3.180(3) 2_756
C(18) C(27) 3.516(3) 2_756
C(22) O(4) 3.377(3) 2_756
C(22) C(27) 3.579(3) 2_756
C(22) C(32) 3.260(3) 2_756
C(23) O(4) 3.159(3) 2_756
C(23) C(31) 3.510(3) 2_756
C(23) C(32) 3.379(3) 2_756
C(24) F(4) 2.951(4) 2_766
C(24) O(3) 3.239(2) 2_756
C(25) F(4) 3.486(3) 2_766
C(25) F(6) 3.305(5) .
C(26) F(6) 3.173(5) .
C(26) O(3) 3.557(3) 2_756
C(26) C(17) 3.369(3) 2_756
C(26) C(18) 3.180(3) 2_756
C(27) C(17) 3.435(3) 2_756
C(27) C(18) 3.516(3) 2_756
C(27) C(22) 3.579(3) 2_756
C(29) F(2) 3.257(3) 2_757
C(29) F(5) 3.568(3) 2_757
C(30) F(2) 3.213(4) 2_757
C(30) F(5) 3.352(3) 2_757
C(31) C(23) 3.510(3) 2_756
C(31) C(36) 3.585(6) 2_656
C(32) C(17) 3.454(3) 2_756
C(32) C(22) 3.260(3) 2_756
C(32) C(23) 3.379(3) 2_756
C(36) O(4) 3.413(4) 2_656
C(36) O(6) 3.457(3) 2_656
C(36) C(4) 3.568(5) 1_554
C(36) C(31) 3.585(6) 2_656
P(1) H(1) 3.559 .
P(1) H(7) 3.562 1_655
P(1) H(9) 3.375 2_666
P(1) H(12) 3.410 1_556
P(1) H(27) 3.380 2_757
F(1) H(12) 2.741 1_556
F(1) H(13) 2.811 1_556
F(1) H(14) 2.934 2_766
F(1) H(20) 3.139 2_766
F(1) H(21) 3.404 2_766
F(1) H(27) 3.000 2_757
F(1) H(28) 3.415 1_565
F(2) H(2) 3.130 .
F(2) H(12) 3.051 1_556
F(2) H(18) 3.574 1_556
F(2) H(24) 3.287 .
F(2) H(25) 3.201 .
F(2) H(26) 2.866 2_757
F(2) H(27) 2.784 2_757
F(3) H(1) 2.520 .
F(3) H(2) 3.086 .
F(3) H(6) 3.575 2_666
F(3) H(9) 2.357 2_666
F(3) H(10) 2.897 2_666
F(3) H(12) 2.626 1_556
F(4) H(6) 3.348 1_655
F(4) H(7) 3.306 1_655
F(4) H(9) 2.738 2_666
F(4) H(20) 2.650 2_766
F(4) H(21) 2.534 2_766
F(4) H(22) 3.028 2_766
F(5) H(5) 2.387 1_655
F(5) H(6) 3.304 1_655
F(5) H(7) 2.548 1_655
F(5) H(14) 2.701 2_766
F(5) H(16) 3.118 2_756
F(5) H(20) 3.248 2_766
F(5) H(26) 3.049 2_757
F(5) H(27) 2.601 2_757
F(6) H(1) 2.882 .
F(6) H(6) 3.584 2_666
F(6) H(7) 3.039 1_655
F(6) H(15) 3.214 2_756
F(6) H(16) 3.465 2_756
F(6) H(22) 2.406 .
F(6) H(24) 2.332 .
O(1) H(6) 2.897 2_666
O(2) H(5) 3.536 2_666
O(3) H(21) 2.760 2_756
O(4) H(19) 3.496 2_756
O(4) H(21) 3.363 2_756
O(4) H(33) 3.386 2_656
O(4) H(35) 3.204 2_656
O(6) H(33) 2.841 2_656
O(7) H(8) 3.062 .
O(7) H(9) 2.963 .
O(7) H(10) 2.422 .
O(7) H(28) 3.241 2_656
O(7) H(31) 2.794 2_656
N(2) H(1) 3.128 2_666
N(4) H(15) 3.211 2_756
C(2) H(6) 3.477 2_666
C(4) H(33) 3.597 1_556
C(4) H(34) 3.398 1_556
C(4) H(35) 3.139 1_556
C(5) H(35) 3.561 1_556
C(7) H(14) 3.376 2_666
C(8) H(1) 3.454 2_666
C(9) H(1) 3.407 2_666
C(10) H(1) 3.316 2_666
C(10) H(34) 3.255 .
C(12) H(11) 3.152 2_665
C(12) H(34) 3.139 .
C(13) H(11) 3.517 2_665
C(13) H(35) 3.556 2_665
C(14) H(27) 3.339 1_564
C(14) H(28) 3.276 1_564
C(15) H(5) 3.575 2_666
C(15) H(27) 3.297 1_564
C(17) H(21) 3.586 2_756
C(18) H(21) 3.530 2_756
C(18) H(24) 3.336 2_756
C(19) H(26) 3.034 1_554
C(20) H(25) 3.515 1_554
C(20) H(26) 3.237 1_554
C(23) H(28) 3.452 2_756
C(24) H(15) 3.543 2_756
C(25) H(6) 3.129 2_666
C(25) H(15) 3.385 2_756
C(26) H(15) 3.196 2_756
C(28) H(17) 3.341 1_556
C(29) H(4) 3.144 2_657
C(29) H(16) 3.330 1_556
C(29) H(17) 3.387 1_556
C(30) H(4) 3.079 2_657
C(30) H(13) 3.439 1_546
C(31) H(13) 3.312 1_546
C(31) H(19) 3.281 2_756
C(31) H(35) 2.792 2_656
C(32) H(19) 3.538 2_756
C(32) H(35) 3.088 2_656
C(33) H(33) 3.212 2_656
C(34) H(33) 2.995 2_656
C(35) H(33) 3.358 2_656
C(36) H(3) 2.907 1_554
C(36) H(10) 2.966 .
C(36) H(11) 3.318 .
C(36) H(28) 3.313 2_656
C(36) H(30) 3.235 2_656
C(36) H(31) 3.194 2_656
H(1) P(1) 3.559 .
H(1) F(3) 2.520 .
H(1) F(6) 2.882 .
H(1) N(2) 3.128 2_666
H(1) C(8) 3.454 2_666
H(1) C(9) 3.407 2_666
H(1) C(10) 3.316 2_666
H(1) H(6) 2.749 2_666
H(1) H(9) 3.139 2_666
H(1) H(10) 3.538 2_666
H(2) F(2) 3.130 .
H(2) F(3) 3.086 .
H(2) H(17) 3.488 1_556
H(3) C(36) 2.907 1_556
H(3) H(33) 2.760 1_556
H(3) H(34) 2.857 1_556
H(3) H(35) 2.610 1_556
H(4) C(29) 3.144 2_657
H(4) C(30) 3.079 2_657
H(4) H(26) 3.295 2_657
H(4) H(27) 3.182 2_657
H(4) H(35) 3.369 1_556
H(5) F(5) 2.387 1_455
H(5) O(2) 3.536 2_666
H(5) C(15) 3.575 2_666
H(5) H(14) 3.048 2_666
H(5) H(26) 3.203 2_657
H(5) H(27) 3.228 2_657
H(6) F(3) 3.575 2_666
H(6) F(4) 3.348 1_455
H(6) F(5) 3.304 1_455
H(6) F(6) 3.584 2_666
H(6) O(1) 2.897 2_666
H(6) C(2) 3.477 2_666
H(6) C(25) 3.129 2_666
H(6) H(1) 2.749 2_666
H(6) H(20) 3.383 2_666
H(6) H(22) 2.693 2_666
H(6) H(23) 2.766 2_666
H(7) P(1) 3.562 1_455
H(7) F(4) 3.306 1_455
H(7) F(5) 2.548 1_455
H(7) F(6) 3.039 1_455
H(8) O(7) 3.062 .
H(9) P(1) 3.375 2_666
H(9) F(3) 2.357 2_666
H(9) F(4) 2.738 2_666
H(9) O(7) 2.963 .
H(9) H(1) 3.139 2_666
H(10) F(3) 2.897 2_666
H(10) O(7) 2.422 .
H(10) C(36) 2.966 .
H(10) H(1) 3.538 2_666
H(10) H(12) 3.276 2_665
H(10) H(34) 2.544 .
H(11) C(12) 3.152 2_665
H(11) C(13) 3.517 2_665
H(11) C(36) 3.318 .
H(11) H(11) 2.603 2_665
H(11) H(12) 3.314 2_665
H(11) H(34) 2.380 .
H(12) P(1) 3.410 1_554
H(12) F(1) 2.741 1_554
H(12) F(2) 3.051 1_554
H(12) F(3) 2.626 1_554
H(12) H(10) 3.276 2_665
H(12) H(11) 3.314 2_665
H(12) H(34) 3.454 2_665
H(12) H(35) 3.503 2_665
H(13) F(1) 2.811 1_554
H(13) C(30) 3.439 1_564
H(13) C(31) 3.312 1_564
H(13) H(13) 3.341 2_765
H(13) H(27) 2.890 1_564
H(13) H(28) 2.624 1_564
H(14) F(1) 2.934 2_766
H(14) F(5) 2.701 2_766
H(14) C(7) 3.376 2_666
H(14) H(5) 3.048 2_666
H(14) H(27) 2.791 1_564
H(15) F(6) 3.214 2_756
H(15) N(4) 3.211 2_756
H(15) C(24) 3.543 2_756
H(15) C(25) 3.385 2_756
H(15) C(26) 3.196 2_756
H(15) H(21) 2.866 2_756
H(15) H(22) 2.999 2_756
H(15) H(24) 3.209 2_756
H(16) F(5) 3.118 2_756
H(16) F(6) 3.465 2_756
H(16) C(29) 3.330 1_554
H(16) H(26) 2.468 1_554
H(17) C(28) 3.341 1_554
H(17) C(29) 3.387 1_554
H(17) H(2) 3.488 1_554
H(17) H(25) 2.776 1_554
H(17) H(26) 2.882 1_554
H(18) F(2) 3.574 1_554
H(19) O(4) 3.496 2_756
H(19) C(31) 3.281 2_756
H(19) C(32) 3.538 2_756
H(19) H(28) 3.072 2_756
H(20) F(1) 3.139 2_766
H(20) F(4) 2.650 2_766
H(20) F(5) 3.248 2_766
H(20) H(6) 3.383 2_666
H(21) F(1) 3.404 2_766
H(21) F(4) 2.534 2_766
H(21) O(3) 2.760 2_756
H(21) O(4) 3.363 2_756
H(21) C(17) 3.586 2_756
H(21) C(18) 3.530 2_756
H(21) H(15) 2.866 2_756
H(22) F(4) 3.028 2_766
H(22) F(6) 2.406 .
H(22) H(6) 2.693 2_666
H(22) H(15) 2.999 2_756
H(23) H(6) 2.766 2_666
H(24) F(2) 3.287 .
H(24) F(6) 2.332 .
H(24) C(18) 3.336 2_756
H(24) H(15) 3.209 2_756
H(25) F(2) 3.201 .
H(25) C(20) 3.515 1_556
H(25) H(17) 2.776 1_556
H(25) H(26) 3.063 2_757
H(26) F(2) 2.866 2_757
H(26) F(5) 3.049 2_757
H(26) C(19) 3.034 1_556
H(26) C(20) 3.237 1_556
H(26) H(4) 3.295 2_657
H(26) H(5) 3.203 2_657
H(26) H(16) 2.468 1_556
H(26) H(17) 2.882 1_556
H(26) H(25) 3.063 2_757
H(27) P(1) 3.380 2_757
H(27) F(1) 3.000 2_757
H(27) F(2) 2.784 2_757
H(27) F(5) 2.601 2_757
H(27) C(14) 3.339 1_546
H(27) C(15) 3.297 1_546
H(27) H(4) 3.182 2_657
H(27) H(5) 3.228 2_657
H(27) H(13) 2.890 1_546
H(27) H(14) 2.791 1_546
H(28) F(1) 3.415 1_545
H(28) O(7) 3.241 2_656
H(28) C(14) 3.276 1_546
H(28) C(23) 3.452 2_756
H(28) C(36) 3.313 2_656
H(28) H(13) 2.624 1_546
H(28) H(19) 3.072 2_756
H(28) H(35) 2.578 2_656
H(30) C(36) 3.235 2_656
H(30) H(33) 2.353 2_656
H(30) H(34) 3.459 2_656
H(31) O(7) 2.794 2_656
H(31) C(36) 3.194 2_656
H(31) H(33) 2.849 2_656
H(31) H(34) 3.383 2_656
H(33) O(4) 3.386 2_656
H(33) O(6) 2.841 2_656
H(33) C(4) 3.597 1_554
H(33) C(33) 3.212 2_656
H(33) C(34) 2.995 2_656
H(33) C(35) 3.358 2_656
H(33) H(3) 2.760 1_554
H(33) H(30) 2.353 2_656
H(33) H(31) 2.849 2_656
H(34) C(4) 3.398 1_554
H(34) C(10) 3.255 .
H(34) C(12) 3.139 .
H(34) H(3) 2.857 1_554
H(34) H(10) 2.544 .
H(34) H(11) 2.380 .
H(34) H(12) 3.454 2_665
H(34) H(30) 3.459 2_656
H(34) H(31) 3.383 2_656
H(35) O(4) 3.204 2_656
H(35) C(4) 3.139 1_554
H(35) C(5) 3.561 1_554
H(35) C(13) 3.556 2_665
H(35) C(31) 2.792 2_656
H(35) C(32) 3.088 2_656
H(35) H(3) 2.610 1_554
H(35) H(4) 3.369 1_554
H(35) H(12) 3.503 2_665
H(35) H(28) 2.578 2_656

loop_
_geom_torsion_atom_site_label_1
_geom_torsion_atom_site_label_2
_geom_torsion_atom_site_label_3
_geom_torsion_atom_site_label_4
_geom_torsion
_geom_torsion_site_symmetry_4
O(1) Mn(1) O(2) C(16) -174.7(2) .
O(2) Mn(1) O(1) C(1) -144.34(17) .
O(1) Mn(1) O(5) C(33) 133.6(3) .
O(5) Mn(1) O(1) C(1) -52.80(17) .
O(1) Mn(1) N(1) C(7) -29.8(2) .
O(1) Mn(1) N(1) C(8) 150.2(2) .
N(1) Mn(1) O(1) C(1) 43.75(17) .
O(1) Mn(1) N(2) C(9) -41.9(4) .
O(1) Mn(1) N(2) C(10) 139.4(3) .
N(2) Mn(1) O(1) C(1) 81.4(3) .
O(2) Mn(1) O(5) C(33) -129.0(3) .
O(5) Mn(1) O(2) C(16) 95.7(2) .
O(2) Mn(1) N(1) C(7) -155.1(5) .
O(2) Mn(1) N(1) C(8) 24.9(7) .
N(1) Mn(1) O(2) C(16) -50.0(7) .
O(2) Mn(1) N(2) C(9) -176.63(17) .
O(2) Mn(1) N(2) C(10) 4.7(2) .
N(2) Mn(1) O(2) C(16) -4.1(2) .
O(5) Mn(1) N(1) C(7) 59.4(2) .
O(5) Mn(1) N(1) C(8) -120.6(2) .
N(1) Mn(1) O(5) C(33) 45.4(4) .
O(5) Mn(1) N(2) C(9) 91.42(17) .
O(5) Mn(1) N(2) C(10) -87.3(2) .
N(2) Mn(1) O(5) C(33) -36.9(3) .
N(1) Mn(1) N(2) C(9) -3.78(17) .
N(1) Mn(1) N(2) C(10) 177.5(2) .
N(2) Mn(1) N(1) C(7) 158.3(2) .
N(2) Mn(1) N(1) C(8) -21.8(2) .
O(3) Mn(2) O(4) C(32) 161.2(2) .
O(4) Mn(2) O(3) C(17) 142.95(17) .
O(3) Mn(2) O(6) C(33) -132.0(2) .
O(6) Mn(2) O(3) C(17) 52.14(17) .
O(3) Mn(2) N(3) C(23) 29.6(2) .
O(3) Mn(2) N(3) C(24) -149.13(16) .
N(3) Mn(2) O(3) C(17) -44.54(18) .
O(3) Mn(2) N(4) C(25) 66.0(3) .
O(3) Mn(2) N(4) C(26) -110.0(2) .
N(4) Mn(2) O(3) C(17) -102.1(3) .
O(4) Mn(2) O(6) C(33) 134.1(2) .
O(6) Mn(2) O(4) C(32) -105.6(2) .
O(4) Mn(2) N(3) C(23) 138.2(6) .
O(4) Mn(2) N(3) C(24) -40.5(7) .
N(3) Mn(2) O(4) C(32) 52.9(7) .
O(4) Mn(2) N(4) C(25) -179.05(17) .
O(4) Mn(2) N(4) C(26) 5.0(2) .
N(4) Mn(2) O(4) C(32) -3.9(2) .
O(6) Mn(2) N(3) C(23) -63.4(2) .
O(6) Mn(2) N(3) C(24) 117.86(16) .
N(3) Mn(2) O(6) C(33) -43.0(2) .
O(6) Mn(2) N(4) C(25) -87.79(17) .
O(6) Mn(2) N(4) C(26) 96.3(2) .
N(4) Mn(2) O(6) C(33) 40.7(2) .
N(3) Mn(2) N(4) C(25) 7.60(17) .
N(3) Mn(2) N(4) C(26) -168.3(2) .
N(4) Mn(2) N(3) C(23) -164.3(2) .
N(4) Mn(2) N(3) C(24) 16.90(15) .
Mn(1) O(1) C(1) C(2) 148.3(2) .
Mn(1) O(1) C(1) C(6) -34.8(3) .
Mn(1) O(2) C(16) C(11) 0.7(3) .
Mn(1) O(2) C(16) C(15) -179.83(17) .
Mn(2) O(3) C(17) C(18) -147.50(17) .
Mn(2) O(3) C(17) C(22) 37.3(2) .
Mn(2) O(4) C(32) C(27) 1.5(3) .
Mn(2) O(4) C(32) C(31) -176.96(18) .
Mn(1) O(5) C(33) O(6) 166.4(2) .
Mn(1) O(5) C(33) C(34) -16.0(5) .
Mn(2) O(6) C(33) O(5) 3.5(4) .
Mn(2) O(6) C(33) C(34) -174.2(2) .
Mn(1) N(1) C(7) C(6) 4.7(4) .
Mn(1) N(1) C(8) C(9) 41.6(2) .
C(7) N(1) C(8) C(9) -138.4(2) .
C(8) N(1) C(7) C(6) -175.3(2) .
Mn(1) N(2) C(9) C(8) 26.9(2) .
Mn(1) N(2) C(10) C(11) -2.2(4) .
C(9) N(2) C(10) C(11) 179.2(2) .
C(10) N(2) C(9) C(8) -154.3(2) .
Mn(2) N(3) C(23) C(22) -5.2(3) .
Mn(2) N(3) C(24) C(25) -36.1(2) .
C(23) N(3) C(24) C(25) 145.1(2) .
C(24) N(3) C(23) C(22) 173.5(2) .
Mn(2) N(4) C(25) C(24) -28.9(2) .
Mn(2) N(4) C(26) C(27) -4.0(3) .
C(25) N(4) C(26) C(27) -179.7(2) .
C(26) N(4) C(25) C(24) 147.2(2) .
O(1) C(1) C(2) C(3) 179.8(3) .
O(1) C(1) C(6) C(5) -178.5(3) .
O(1) C(1) C(6) C(7) -3.5(4) .
C(2) C(1) C(6) C(5) -1.7(4) .
C(2) C(1) C(6) C(7) 173.4(3) .
C(6) C(1) C(2) C(3) 2.9(4) .
C(1) C(2) C(3) C(4) -1.2(5) .
C(2) C(3) C(4) C(5) -1.7(5) .
C(3) C(4) C(5) C(6) 2.8(5) .
C(4) C(5) C(6) C(1) -1.2(5) .
C(4) C(5) C(6) C(7) -176.3(3) .
C(1) C(6) C(7) N(1) 19.7(4) .
C(5) C(6) C(7) N(1) -165.2(3) .
N(1) C(8) C(9) N(2) -42.4(2) .
N(2) C(10) C(11) C(12) 178.8(2) .
N(2) C(10) C(11) C(16) -2.9(4) .
C(10) C(11) C(12) C(13) 177.5(2) .
C(10) C(11) C(16) O(2) 3.8(4) .
C(10) C(11) C(16) C(15) -175.7(2) .
C(12) C(11) C(16) O(2) -178.0(2) .
C(12) C(11) C(16) C(15) 2.6(3) .
C(16) C(11) C(12) C(13) -0.8(4) .
C(11) C(12) C(13) C(14) -0.5(4) .
C(12) C(13) C(14) C(15) 0.0(4) .
C(13) C(14) C(15) C(16) 1.9(4) .
C(14) C(15) C(16) O(2) 177.4(2) .
C(14) C(15) C(16) C(11) -3.1(3) .
O(3) C(17) C(18) C(19) -176.0(2) .
O(3) C(17) C(22) C(21) 174.8(2) .
O(3) C(17) C(22) C(23) 0.2(3) .
C(18) C(17) C(22) C(21) -0.4(3) .
C(18) C(17) C(22) C(23) -175.1(2) .
C(22) C(17) C(18) C(19) -0.6(3) .
C(17) C(18) C(19) C(20) 0.9(3) .
C(18) C(19) C(20) C(21) -0.2(3) .
C(19) C(20) C(21) C(22) -0.8(3) .
C(20) C(21) C(22) C(17) 1.1(3) .
C(20) C(21) C(22) C(23) 175.9(2) .
C(17) C(22) C(23) N(3) -17.2(3) .
C(21) C(22) C(23) N(3) 168.2(2) .
N(3) C(24) C(25) N(4) 40.6(3) .
N(4) C(26) C(27) C(28) 178.1(2) .
N(4) C(26) C(27) C(32) 0.0(3) .
C(26) C(27) C(28) C(29) -178.6(2) .
C(26) C(27) C(32) O(4) 1.4(4) .
C(26) C(27) C(32) C(31) 179.9(2) .
C(28) C(27) C(32) O(4) -176.6(2) .
C(28) C(27) C(32) C(31) 1.9(3) .
C(32) C(27) C(28) C(29) -0.5(4) .
C(27) C(28) C(29) C(30) -0.8(4) .
C(28) C(29) C(30) C(31) 0.6(4) .
C(29) C(30) C(31) C(32) 0.9(4) .
C(30) C(31) C(32) O(4) 176.5(2) .
C(30) C(31) C(32) C(27) -2.1(4) .
O(5) C(33) C(34) C(35) 134.9(2) .
O(6) C(33) C(34) C(35) -47.4(3) .
C(33) C(34) C(35) C(35) -61.8(2) 2_656
